data_2221771
loop_
_publ_author_name
'Dong, Lin Yi'

_publ_section_title
;
 Tetraaquabis(3,5-di-4-pyridyl-1,2,4-triazolato-\k<i>N</i>)cobalt(II)
 dihydrate
;
_journal_coeditor_code NG2566
_journal_issue 5
_journal_name_full 'Acta Crystallographica Section E'
_journal_page_first m487
_journal_page_last m488
_journal_paper_doi 10.1107/S1600536809011982
_journal_volume 65
_journal_year 2009
_chemical_formula_iupac '[Co (C12 H8 N5)2 (H2 O1)4], 2(H2 O1)'
_chemical_formula_moiety 'C24 H28 Co N10 O6'
_chemical_formula_sum 'C24 H28 Co N10 O6'
_chemical_formula_weight 611.49
_chemical_name_systematic
;Tetraaquabis(3,5-di-4-pyridyl-1,2,4-triazolato-\k<i>N</i>)cobalt(II)
 dihydrate
;
_space_group_IT_number 14
_symmetry_cell_setting monoclinic
_symmetry_space_group_name_Hall '-P 2ybc'
_symmetry_space_group_name_H-M 'P 1 21/c 1'
_cell_angle_alpha 90
_cell_angle_beta 107.34(3)
_cell_angle_gamma 90
_cell_formula_units_Z 2
_cell_length_a 7.3660(15)
_cell_length_b 15.654(3)
_cell_length_c 11.857(2)
_cell_measurement_reflns_used 556
_cell_measurement_temperature 293(2)
_cell_measurement_theta_max 25.5
_cell_measurement_theta_min 1.5
_cell_volume 1305.1(5)
_computing_cell_refinement 'SAINT (Bruker, 1997)'
_computing_data_collection 'SMART (Bruker, 1997)'
_computing_data_reduction 'SAINT (Bruker, 1997)'
_computing_molecular_graphics 'DIAMOND (Brandenburg, 1999)'
_computing_publication_material 'publCIF (Westrip, 2009)'
_computing_structure_refinement 'SHELXL97 (Sheldrick, 2008)'
_computing_structure_solution 'SHELXL97 (Sheldrick, 2008)'
_diffrn_ambient_temperature 293(2)
_diffrn_measured_fraction_theta_full 0.999
_diffrn_measured_fraction_theta_max 0.999
_diffrn_measurement_device_type 'Bruker SMART CCD area-detector'
_diffrn_measurement_method '\f and \w'
_diffrn_radiation_monochromator graphite
_diffrn_radiation_source 'fine-focus sealed tube'
_diffrn_radiation_type 'Mo K\a'
_diffrn_radiation_wavelength 0.71073
_diffrn_reflns_av_R_equivalents 0.0654
_diffrn_reflns_av_sigmaI/netI 0.0496
_diffrn_reflns_limit_h_max 8
_diffrn_reflns_limit_h_min -8
_diffrn_reflns_limit_k_max 18
_diffrn_reflns_limit_k_min -18
_diffrn_reflns_limit_l_max 14
_diffrn_reflns_limit_l_min -14
_diffrn_reflns_number 11054
_diffrn_reflns_theta_full 25.50
_diffrn_reflns_theta_max 25.50
_diffrn_reflns_theta_min 3.16
_exptl_absorpt_coefficient_mu 0.719
_exptl_absorpt_correction_T_max 0.917
_exptl_absorpt_correction_T_min 0.842
_exptl_absorpt_correction_type multi-scan
_exptl_absorpt_process_details '(SADABS; Sheldrick, 1996)'
_exptl_crystal_colour Red
_exptl_crystal_density_diffrn 1.556
_exptl_crystal_density_method 'not measured'
_exptl_crystal_description block
_exptl_crystal_F_000 634
_exptl_crystal_size_max 0.40
_exptl_crystal_size_mid 0.20
_exptl_crystal_size_min 0.12
_refine_diff_density_max 0.292
_refine_diff_density_min -0.409
_refine_ls_extinction_method none
_refine_ls_goodness_of_fit_ref 1.065
_refine_ls_hydrogen_treatment mixed
_refine_ls_matrix_type full
_refine_ls_number_parameters 243
_refine_ls_number_reflns 2420
_refine_ls_number_restraints 0
_refine_ls_restrained_S_all 1.063
_refine_ls_R_factor_all 0.0731
_refine_ls_R_factor_gt 0.0536
_refine_ls_shift/su_max 0.000
_refine_ls_shift/su_mean 0.000
_refine_ls_structure_factor_coef Fsqd
_refine_ls_weighting_details 'calc w=1/[\s^2^(Fo^2^)+(0.0298P)^2^+0.2298P] where P=(Fo^2^+2Fc^2^)/3'
_refine_ls_weighting_scheme calc
_refine_ls_wR_factor_gt 0.1004
_refine_ls_wR_factor_ref 0.1083
_reflns_number_gt 2009
_reflns_number_total 2423
_reflns_threshold_expression I>2\s(I)
_cod_data_source_file ng2566.cif
_cod_data_source_block I
_cod_original_sg_symbol_H-M 'P 21/c'
_cod_database_code 2221771
_cod_database_fobs_code 2221771

loop_
_symmetry_equiv_pos_as_xyz
'x, y, z'
'-x, y+1/2, -z+1/2'
'-x, -y, -z'
'x, -y-1/2, z-1/2'

loop_
_atom_site_type_symbol
_atom_site_label
_atom_site_fract_x
_atom_site_fract_y
_atom_site_fract_z
_atom_site_U_iso_or_equiv
_atom_site_adp_type
_atom_site_calc_flag
_atom_site_refinement_flags
_atom_site_occupancy
_atom_site_disorder_assembly
_atom_site_disorder_group
C C1 0.3827(5) 0.6826(2) -0.0776(3) 0.0306(8) Uani d . 1 . .
C C2 0.3536(5) 0.7690(2) -0.0713(3) 0.0299(8) Uani d . 1 . .
C C3 0.3919(4) 0.80864(19) 0.0377(3) 0.0218(7) Uani d . 1 . .
C C4 0.4634(5) 0.7565(2) 0.1360(3) 0.0290(8) Uani d . 1 . .
C C5 0.4886(5) 0.6711(2) 0.1224(3) 0.0294(8) Uani d . 1 . .
C C6 0.3518(5) 0.8987(2) 0.0514(3) 0.0229(7) Uani d . 1 . .
C C7 0.2496(5) 1.02433(19) 0.0220(3) 0.0241(7) Uani d . 1 . .
C C8 0.1690(5) 1.1049(2) -0.0324(3) 0.0244(7) Uani d . 1 . .
C C9 0.1117(5) 1.1170(2) -0.1528(3) 0.0330(9) Uani d . 1 . .
C C10 0.0440(6) 1.1952(2) -0.1990(3) 0.0368(9) Uani d . 1 . .
C C11 0.0861(6) 1.2510(3) -0.0181(4) 0.0450(11) Uani d . 1 . .
C C12 0.1540(6) 1.1751(2) 0.0357(4) 0.0403(10) Uani d . 1 . .
Co Co1 0.5000 0.5000 0.0000 0.02203(19) Uani d S 1 . .
H H1 0.363(5) 0.657(2) -0.147(3) 0.033(10) Uiso d . 1 . .
H H2 0.313(5) 0.799(3) -0.138(3) 0.046(12) Uiso d . 1 . .
H H4 0.495(5) 0.781(2) 0.209(3) 0.034(10) Uiso d . 1 . .
H H5 0.532(5) 0.637(2) 0.187(3) 0.036(10) Uiso d . 1 . .
H H9 0.118(5) 1.075(2) -0.199(3) 0.028(10) Uiso d . 1 . .
H H10 0.013(6) 1.203(3) -0.278(4) 0.052(13) Uiso d . 1 . .
H H11 0.078(6) 1.299(3) 0.026(4) 0.057(13) Uiso d . 1 . .
H H12 0.188(6) 1.170(3) 0.116(4) 0.051(12) Uiso d . 1 . .
H H1A 0.261(5) 0.484(3) -0.2116(18) 0.069(16) Uiso d D 1 . .
H H2A 0.276(4) 0.5057(16) 0.135(3) 0.031(10) Uiso d D 1 . .
H H3A 0.163(5) 0.571(2) 0.2816(10) 0.041(12) Uiso d D 1 . .
H H1B 0.143(3) 0.475(3) -0.140(3) 0.077(17) Uiso d D 1 . .
H H2B 0.416(6) 0.446(3) 0.1861(19) 0.084(18) Uiso d D 1 . .
H H3B 0.081(6) 0.6269(11) 0.194(4) 0.069(16) Uiso d D 1 . .
N N1 0.4483(4) 0.63277(16) 0.0175(2) 0.0262(6) Uani d . 1 . .
N N2 0.2624(4) 0.95193(16) -0.0378(2) 0.0229(6) Uani d . 1 . .
N N3 0.3929(4) 0.93481(17) 0.1575(2) 0.0295(7) Uani d . 1 . .
N N4 0.3253(4) 1.01645(17) 0.1389(2) 0.0308(7) Uani d . 1 . .
N N5 0.0298(4) 1.26290(18) -0.1346(3) 0.0371(8) Uani d . 1 . .
O O1 0.2504(3) 0.49368(17) -0.1431(2) 0.0334(6) Uani d D 1 . .
O O2 0.3487(4) 0.46767(16) 0.1212(2) 0.0302(6) Uani d D 1 . .
O O3 0.1157(4) 0.57516(16) 0.2069(2) 0.0329(6) Uani d D 1 . .

loop_
_atom_site_aniso_label
_atom_site_aniso_U_11
_atom_site_aniso_U_22
_atom_site_aniso_U_33
_atom_site_aniso_U_12
_atom_site_aniso_U_13
_atom_site_aniso_U_23
C1 0.047(2) 0.0220(18) 0.0201(18) 0.0038(16) 0.0054(16) -0.0033(15)
C2 0.044(2) 0.0184(17) 0.0245(19) 0.0057(15) 0.0057(16) 0.0020(15)
C3 0.0241(18) 0.0184(16) 0.0231(17) 0.0017(13) 0.0074(14) -0.0003(13)
C4 0.043(2) 0.0239(18) 0.0188(18) 0.0052(16) 0.0075(16) -0.0032(15)
C5 0.043(2) 0.0200(18) 0.0232(19) 0.0050(15) 0.0065(16) 0.0043(14)
C6 0.0277(18) 0.0182(16) 0.0224(17) -0.0006(14) 0.0066(14) 0.0000(13)
C7 0.0297(18) 0.0194(17) 0.0227(17) -0.0001(13) 0.0072(14) 0.0002(13)
C8 0.0247(18) 0.0211(17) 0.0269(18) -0.0023(14) 0.0067(14) -0.0009(14)
C9 0.044(2) 0.0231(19) 0.028(2) 0.0046(16) 0.0043(17) -0.0031(16)
C10 0.044(2) 0.033(2) 0.027(2) 0.0034(17) 0.0023(18) 0.0073(17)
C11 0.067(3) 0.024(2) 0.045(3) 0.013(2) 0.017(2) -0.0019(18)
C12 0.065(3) 0.027(2) 0.028(2) 0.0129(18) 0.011(2) 0.0002(16)
Co1 0.0282(4) 0.0162(3) 0.0206(3) 0.0025(3) 0.0055(2) 0.0004(3)
N1 0.0358(17) 0.0170(14) 0.0251(15) 0.0032(12) 0.0081(12) -0.0001(11)
N2 0.0283(15) 0.0154(14) 0.0241(15) 0.0011(11) 0.0063(12) -0.0011(11)
N3 0.0398(18) 0.0213(15) 0.0255(16) 0.0099(13) 0.0065(13) 0.0017(12)
N4 0.0461(18) 0.0213(16) 0.0221(15) 0.0069(13) 0.0057(13) -0.0013(11)
N5 0.044(2) 0.0223(16) 0.044(2) 0.0079(14) 0.0115(16) 0.0055(14)
O1 0.0312(14) 0.0408(15) 0.0264(14) -0.0029(13) 0.0058(10) -0.0009(12)
O2 0.0346(15) 0.0295(13) 0.0296(14) 0.0062(11) 0.0142(12) 0.0021(11)
O3 0.0436(16) 0.0239(14) 0.0286(15) 0.0017(12) 0.0067(12) 0.0018(11)

loop_
_atom_type_symbol
_atom_type_description
_atom_type_scat_dispersion_real
_atom_type_scat_dispersion_imag
_atom_type_scat_source
C C 0.0033 0.0016 'International Tables Vol C Tables 4.2.6.8 and 6.1.1.4'
H H 0.0000 0.0000 'International Tables Vol C Tables 4.2.6.8 and 6.1.1.4'
N N 0.0061 0.0033 'International Tables Vol C Tables 4.2.6.8 and 6.1.1.4'
O O 0.0106 0.0060 'International Tables Vol C Tables 4.2.6.8 and 6.1.1.4'
Co Co 0.3494 0.9721 'International Tables Vol C Tables 4.2.6.8 and 6.1.1.4'

loop_
_geom_angle_atom_site_label_1
_geom_angle_atom_site_label_2
_geom_angle_atom_site_label_3
_geom_angle_site_symmetry_1
_geom_angle_site_symmetry_3
_geom_angle
_geom_angle_publ_flag
N1 C1 C2 . . 123.4(3) ?
N1 C1 H1 . . 116(2) ?
C2 C1 H1 . . 121(2) ?
C1 C2 C3 . . 120.0(3) ?
C1 C2 H2 . . 119(3) ?
C3 C2 H2 . . 121(3) ?
C2 C3 C4 . . 116.1(3) ?
C2 C3 C6 . . 123.0(3) ?
C4 C3 C6 . . 120.8(3) ?
C5 C4 C3 . . 120.4(3) ?
C5 C4 H4 . . 122(2) ?
C3 C4 H4 . . 118(2) ?
N1 C5 C4 . . 123.5(3) ?
N1 C5 H5 . . 116(2) ?
C4 C5 H5 . . 120(2) ?
N3 C6 N2 . . 113.4(3) ?
N3 C6 C3 . . 121.3(3) ?
N2 C6 C3 . . 125.1(3) ?
N4 C7 N2 . . 113.1(3) ?
N4 C7 C8 . . 121.8(3) ?
N2 C7 C8 . . 125.0(3) ?
C9 C8 C12 . . 116.1(3) ?
C9 C8 C7 . . 122.5(3) ?
C12 C8 C7 . . 121.3(3) ?
C10 C9 C8 . . 120.0(3) ?
C10 C9 H9 . . 120(2) ?
C8 C9 H9 . . 120(2) ?
N5 C10 C9 . . 124.3(4) ?
N5 C10 H10 . . 117(3) ?
C9 C10 H10 . . 119(3) ?
N5 C11 C12 . . 124.2(4) ?
N5 C11 H11 . . 115(3) ?
C12 C11 H11 . . 121(3) ?
C11 C12 C8 . . 119.8(4) ?
C11 C12 H12 . . 121(3) ?
C8 C12 H12 . . 120(3) ?
O1 Co1 O1 3_665 . 180.0 y
O1 Co1 O2 3_665 3_665 91.47(10) y
O1 Co1 O2 . 3_665 88.53(10) y
O1 Co1 O2 3_665 . 88.53(10) y
O1 Co1 O2 . . 91.47(10) y
O2 Co1 O2 3_665 . 180.0 y
O1 Co1 N1 3_665 3_665 89.19(10) y
O1 Co1 N1 . 3_665 90.81(10) y
O2 Co1 N1 3_665 3_665 91.23(10) y
O2 Co1 N1 . 3_665 88.77(10) y
O1 Co1 N1 3_665 . 90.81(10) y
O1 Co1 N1 . . 89.19(10) y
O2 Co1 N1 3_665 . 88.77(10) y
O2 Co1 N1 . . 91.23(10) y
N1 Co1 N1 3_665 . 180.0 y
C5 N1 C1 . . 116.7(3) ?
C5 N1 Co1 . . 122.2(2) ?
C1 N1 Co1 . . 121.0(2) ?
C6 N2 C7 . . 101.5(3) ?
C6 N3 N4 . . 106.0(2) ?
C7 N4 N3 . . 105.8(2) ?
C10 N5 C11 . . 115.6(3) ?
Co1 O1 H1A . . 118(3) ?
Co1 O1 H1B . . 126(3) ?
H1A O1 H1B . . 109.1(17) ?
Co1 O2 H2A . . 117(2) ?
Co1 O2 H2B . . 115(3) ?
H2A O2 H2B . . 109.4(15) ?
H3A O3 H3B . . 106(4) ?

loop_
_geom_bond_atom_site_label_1
_geom_bond_atom_site_label_2
_geom_bond_site_symmetry_2
_geom_bond_distance
_geom_bond_publ_flag
C1 N1 . 1.337(4) ?
C1 C2 . 1.376(5) ?
C1 H1 . 0.89(4) ?
C2 C3 . 1.385(5) ?
C2 H2 . 0.89(4) ?
C3 C4 . 1.392(5) ?
C3 C6 . 1.459(4) ?
C4 C5 . 1.365(5) ?
C4 H4 . 0.91(4) ?
C5 N1 . 1.332(4) ?
C5 H5 . 0.91(4) ?
C6 N3 . 1.329(4) ?
C6 N2 . 1.354(4) ?
C7 N4 . 1.336(4) ?
C7 N2 . 1.355(4) ?
C7 C8 . 1.459(4) ?
C8 C9 . 1.377(5) ?
C8 C12 . 1.387(5) ?
C9 C10 . 1.373(5) ?
C9 H9 . 0.87(4) ?
C10 N5 . 1.328(5) ?
C10 H10 . 0.90(4) ?
C11 N5 . 1.331(5) ?
C11 C12 . 1.370(5) ?
C11 H11 . 0.93(4) ?
C12 H12 . 0.92(4) ?
Co1 O1 3_665 2.100(2) y
Co1 O1 . 2.100(2) y
Co1 O2 3_665 2.126(2) y
Co1 O2 . 2.126(2) y
Co1 N1 3_665 2.134(3) y
Co1 N1 . 2.134(3) y
N3 N4 . 1.365(4) ?
O1 H1A . 0.851(10) ?
O1 H1B . 0.852(10) ?
O2 H2A . 0.851(10) ?
O2 H2B . 0.850(10) ?
O3 H3A . 0.852(10) ?
O3 H3B . 0.849(10) ?

loop_
_geom_hbond_atom_site_label_D
_geom_hbond_atom_site_label_H
_geom_hbond_atom_site_label_A
_geom_hbond_site_symmetry_A
_geom_hbond_distance_DH
_geom_hbond_distance_HA
_geom_hbond_distance_DA
_geom_hbond_angle_DHA
O1 H1A N3 4_575 0.851(10) 2.42(3) 3.070(4) 134(3)
O1 H1A N4 4_575 0.851(10) 1.966(12) 2.803(4) 167(4)
O1 H1B O3 3_565 0.852(10) 1.99(2) 2.791(4) 155(3)
O2 H2A O3 . 0.851(10) 1.973(14) 2.801(4) 164(3)
O2 H2B N3 2_645 0.850(10) 1.973(19) 2.792(4) 161(5)
O2 H2B N4 2_645 0.850(10) 2.60(4) 3.220(4) 130(4)
O3 H3A N2 4_576 0.852(10) 2.077(12) 2.926(4) 174(4)
O3 H3B N5 3_575 0.849(10) 1.950(14) 2.786(4) 168(5)

loop_
_geom_torsion_atom_site_label_1
_geom_torsion_atom_site_label_2
_geom_torsion_atom_site_label_3
_geom_torsion_atom_site_label_4
_geom_torsion_site_symmetry_1
_geom_torsion_site_symmetry_2
_geom_torsion_site_symmetry_3
_geom_torsion_site_symmetry_4
_geom_torsion
_geom_torsion_publ_flag
N1 C1 C2 C3 . . . . -0.3(6) ?
C1 C2 C3 C4 . . . . 1.4(5) ?
C1 C2 C3 C6 . . . . -175.5(3) ?
C2 C3 C4 C5 . . . . -1.3(5) ?
C6 C3 C4 C5 . . . . 175.6(3) ?
C3 C4 C5 N1 . . . . 0.1(6) ?
C2 C3 C6 N3 . . . . -179.1(3) ?
C4 C3 C6 N3 . . . . 4.2(5) ?
C2 C3 C6 N2 . . . . 4.7(5) ?
C4 C3 C6 N2 . . . . -172.0(3) ?
N4 C7 C8 C9 . . . . 171.9(3) ?
N2 C7 C8 C9 . . . . -5.8(5) ?
N4 C7 C8 C12 . . . . -5.0(5) ?
N2 C7 C8 C12 . . . . 177.3(3) ?
C12 C8 C9 C10 . . . . -0.2(6) ?
C7 C8 C9 C10 . . . . -177.4(3) ?
C8 C9 C10 N5 . . . . 0.5(6) ?
N5 C11 C12 C8 . . . . 0.6(7) ?
C9 C8 C12 C11 . . . . -0.3(6) ?
C7 C8 C12 C11 . . . . 176.9(4) ?
C4 C5 N1 C1 . . . . 1.1(5) ?
C4 C5 N1 Co1 . . . . 177.6(3) ?
C2 C1 N1 C5 . . . . -1.0(5) ?
C2 C1 N1 Co1 . . . . -177.5(3) ?
O1 Co1 N1 C5 3_665 . . . -36.4(3) ?
O1 Co1 N1 C5 . . . . 143.6(3) ?
O2 Co1 N1 C5 3_665 . . . -127.9(3) ?
O2 Co1 N1 C5 . . . . 52.1(3) ?
N1 Co1 N1 C5 3_665 . . . -12E1(3) ?
O1 Co1 N1 C1 3_665 . . . 140.0(3) ?
O1 Co1 N1 C1 . . . . -40.0(3) ?
O2 Co1 N1 C1 3_665 . . . 48.5(3) ?
O2 Co1 N1 C1 . . . . -131.5(3) ?
N1 Co1 N1 C1 3_665 . . . 6E1(3) ?
N3 C6 N2 C7 . . . . -0.6(4) ?
C3 C6 N2 C7 . . . . 175.9(3) ?
N4 C7 N2 C6 . . . . 0.0(4) ?
C8 C7 N2 C6 . . . . 177.9(3) ?
N2 C6 N3 N4 . . . . 0.8(4) ?
C3 C6 N3 N4 . . . . -175.7(3) ?
N2 C7 N4 N3 . . . . 0.5(4) ?
C8 C7 N4 N3 . . . . -177.5(3) ?
C6 N3 N4 C7 . . . . -0.8(4) ?
C9 C10 N5 C11 . . . . -0.2(6) ?
C12 C11 N5 C10 . . . . -0.3(6) ?
